data_1534145
loop_
_publ_author_name
'Alekseev, E.V.'
'Nosov, S.S.'
'Suleimanov, E.V.'
'Chernorukov, N.G.'
'Chuprunov, E.V.'

_publ_section_title
;
 The crystal structure of H As U O6 (H2 O)4
;
_journal_name_full 'Zhurnal Strukturnoi Khimii (Issue-No. from 1981)'
_journal_page_first 559
_journal_page_last 563
_journal_volume 44
_journal_year 2003
_chemical_formula_sum 'As H9 O10 U'
_chemical_name_systematic '(U O2) (H As O4) (H2 O)4'
_space_group_IT_number 2
_symmetry_space_group_name_Hall '-P 1'
_symmetry_space_group_name_H-M 'P -1'
_cell_angle_alpha 90
_cell_angle_beta 90
_cell_angle_gamma 90
_cell_formula_units_Z 2
_cell_length_a 7.18
_cell_length_b 7.168
_cell_length_c 9.038
_cell_volume 465.152
_citation_journal_id_ASTM ZSTKAI
_cod_data_source_file Alekseev_ZSTKAI_2003_449.cif
_cod_data_source_block H9As1O10U1
_cod_original_cell_volume 465.1519
_cod_original_formula_sum 'H9 As1 O10 U1'
_cod_database_code 1534145

loop_
_symmetry_equiv_pos_as_xyz
x,y,z
-x,-y,-z

loop_
_atom_site_label
_atom_site_type_symbol
_atom_site_fract_x
_atom_site_fract_y
_atom_site_fract_z
_atom_site_occupancy
_atom_site_U_iso_or_equiv
O8 O-2 0.56 0.4 0.61 1 0.0
O5 O-2 0.265 0.436 0.877 1 0.0
O4 O-2 0.253 0.062 0.893 1 0.0
O9 O-2 0.92 0.48 0.618 1 0.0
O3 O-2 0.058 0.284 0.118 1 0.0
As1 As+5 0.2501 0.2506 0.9997 1 0.0
O1 O-2 0.75 0.25 0.905 1 0.0
O6 O-2 0.436 0.235 0.109 1 0.0
O10 O-2 0.97 0.1 0.636 1 0.0
O7 O-2 0.608 0.03 0.624 1 0.0
O2 O-2 0.745 0.232 0.303 1 0.0
U1 U+6 0.75 0.2498 0.1038 1 0.0
